data_2006626
loop_
_publ_author_name
'Yamane, Hisanori'
'Nagasawa, Toru'
'Shimada, Masahiko'
'Endo, Tadashi'

_publ_section_title
;
 Ca~3~Y~2~(SiO~4~)~3~
;
_journal_issue 10
_journal_name_full 'Acta Crystallographica Section C'
_journal_page_first 1367
_journal_page_last 1369
_journal_paper_doi 10.1107/S0108270197005593
_journal_volume 53
_journal_year 1997
_chemical_formula_structural
;
(Ca0.84Y0.16) (Ca0.41Y0.59)2 (Ca0.67Y0.33)2 (SiO4)3
;
_chemical_formula_sum 'Ca3 O12 Si3 Y2'
_chemical_formula_weight 574.33
_chemical_name_common 'calcium yttrium silicate'
_chemical_name_systematic
;
 tricalcium diyitrium trisilicon oxide
;
_space_group_IT_number 62
_symmetry_cell_setting orthorhombic
_symmetry_space_group_name_Hall '-P 2ac 2n'
_symmetry_space_group_name_H-M 'P n m a'
_audit_creation_method SHELXL
_cell_angle_alpha 90.00
_cell_angle_beta 90.00
_cell_angle_gamma 90.00
_cell_formula_units_Z 4
_cell_length_a 6.536(4)
_cell_length_b 15.626(3)
_cell_length_c 10.029(2)
_cell_measurement_reflns_used 23
_cell_measurement_temperature 293(2)
_cell_measurement_theta_max 14.80
_cell_measurement_theta_min 14.39
_cell_volume 1024.3(7)
_computing_cell_refinement 'CONTROL program set V'
_computing_data_collection 'CONTROL program set V (Rigaku Corporation, 1992)'
_computing_data_reduction 'PROCESS in TEXSAN (Molecular Structure Corporation, 1992)'
_computing_molecular_graphics 'ATOMS2.0 (Dowty, 1991)'
_computing_publication_material SHELXL93
_computing_structure_refinement 'SHELXL93 (Sheldrick, 1993)'
_computing_structure_solution 'SIR92 (Altomare et al., 1994)'
_diffrn_ambient_temperature 293(2)
_diffrn_measurement_device 'Rigaku AFC-7R'
_diffrn_measurement_method '\w/2\q scans'
_diffrn_radiation_monochromator graphite
_diffrn_radiation_source 'Rigaku Denki rotating Mo anode'
_diffrn_radiation_type MoK\a
_diffrn_radiation_wavelength 0.71069
_diffrn_reflns_av_R_equivalents 0.0161
_diffrn_reflns_av_sigmaI/netI 0.0141
_diffrn_reflns_limit_h_max 1
_diffrn_reflns_limit_h_min -8
_diffrn_reflns_limit_k_max 20
_diffrn_reflns_limit_k_min -1
_diffrn_reflns_limit_l_max 13
_diffrn_reflns_limit_l_min -1
_diffrn_reflns_number 1692
_diffrn_reflns_theta_max 27.47
_diffrn_reflns_theta_min 2.41
_diffrn_standards_decay_% 0.0
_diffrn_standards_interval_count 150
_diffrn_standards_number 3
_exptl_absorpt_coefficient_mu 13.196
_exptl_absorpt_correction_T_max 0.20105
_exptl_absorpt_correction_T_min 0.18995
_exptl_absorpt_correction_type sphere
_exptl_crystal_colour colourless
_exptl_crystal_density_diffrn 3.725
_exptl_crystal_density_meas 3.72(4)
_exptl_crystal_density_method pycnometry
_exptl_crystal_description ellipsoid
_exptl_crystal_F_000 1104
_exptl_crystal_size_max 0.22
_exptl_crystal_size_mid 0.17
_exptl_crystal_size_min 0.17
_refine_diff_density_max 0.828
_refine_diff_density_min -1.087
_refine_ls_extinction_coef 0.0048(8)
_refine_ls_extinction_method 'Empirical (Sheldrick, 1993)'
_refine_ls_goodness_of_fit_all 1.038
_refine_ls_goodness_of_fit_obs 1.053
_refine_ls_matrix_type full
_refine_ls_number_parameters 104
_refine_ls_number_reflns 1224
_refine_ls_number_restraints 4
_refine_ls_restrained_S_all 1.036
_refine_ls_restrained_S_obs 1.051
_refine_ls_R_factor_all 0.0367
_refine_ls_R_factor_obs .0347
_refine_ls_shift/esd_max 0.000
_refine_ls_shift/esd_mean 0.000
_refine_ls_structure_factor_coef Fsqd
_refine_ls_weighting_details 'w = 1/[\s^2^(Fo^2^)+(0.0728P)^2^+2.8100P] where P=(Fo^2^+2Fc^2^)/3'
_refine_ls_weighting_scheme calc
_refine_ls_wR_factor_all 0.0998
_refine_ls_wR_factor_obs .0980
_reflns_number_observed 1152
_reflns_number_total 1224
_reflns_observed_criterion >2sigma(I)
_cod_data_source_file ta1145.cif
_cod_data_source_block 1
_cod_depositor_comments
;
The following automatic conversions were performed:

'_refine_ls_weighting_scheme' value 'calc w =
1/[\s^2^(Fo^2^)+(0.0728P)^2^+2.8100P] where P=(Fo^2^+2Fc^2^)/3' was
changed to 'calc'. New tag '_refine_ls_weighting_details' was
created. The value of the new tag was set to 'w =
1/[\s^2^(Fo^2^)+(0.0728P)^2^+2.8100P] where P=(Fo^2^+2Fc^2^)/3'.

Automatic conversion script
Id: cif_fix_values 3143 2015-03-26 13:38:13Z robertas 
;
_cod_original_cell_volume 1024.2(6)
_cod_original_formula_sum 'Ca3 Y2 (Si O4)3'
_cod_database_code 2006626

loop_
_symmetry_equiv_pos_as_xyz
'x, y, z'
'-x+1/2, -y, z+1/2'
'-x, y+1/2, -z'
'x+1/2, -y+1/2, -z+1/2'
'-x, -y, -z'
'x-1/2, y, -z-1/2'
'x, -y-1/2, z'
'-x-1/2, y-1/2, z-1/2'

loop_
_atom_site_aniso_label
_atom_site_aniso_U_11
_atom_site_aniso_U_22
_atom_site_aniso_U_33
_atom_site_aniso_U_12
_atom_site_aniso_U_13
_atom_site_aniso_U_23
Y1 .0137(3) .0103(3) .0101(3) .0006(2) .0015(2) .0001(2)
Ca1 .0137(3) .0103(3) .0101(3) .0006(2) .0015(2) .0001(2)
Y2 .0158(4) .0118(3) .0090(4) -.0009(2) .0012(2) -.0008(2)
Ca2 .0158(4) .0118(3) .0090(4) -.0009(2) .0012(2) -.0008(2)
Y3 .0236(6) .0110(6) .0335(7) .000 .0067(4) .000
Ca3 .0236(6) .0110(6) .0335(7) .000 .0067(4) .000
Si1 .0132(5) .0104(5) .0076(5) .0010(4) .0007(4) -.0007(4)
Si2 .0176(8) .0096(7) .0098(7) .000 -.0013(5) .000
O1 .0151(14) .0178(13) .0136(13) -.0017(11) .0005(11) .0007(12)
O2 .0259(15) .0119(13) .0131(13) -.0011(12) -.0008(12) -.0030(11)
O3 .0151(12) .0158(13) .0081(12) -.0006(11) .0008(10) .0002(10)
O4 .0217(14) .0148(13) .0113(13) .0035(12) -.0028(11) -.0005(10)
O5 .0201(13) .0156(13) .0093(13) -.0039(12) .0038(10) .0025(10)
O6 .015(2) .016(2) .027(2) .000 -.004(2) .000
O7 .022(2) .014(2) .009(2) .000 .0050(15) .000

loop_
_atom_site_label
_atom_site_fract_x
_atom_site_fract_y
_atom_site_fract_z
_atom_site_U_iso_or_equiv
_atom_site_thermal_displace_type
_atom_site_calc_flag
_atom_site_refinement_flags
_atom_site_occupancy
_atom_site_disorder_group
_atom_site_type_symbol
Y1 .37596(7) .09501(3) .07374(5) .0114(2) Uani d P .590(4) . Y
Ca1 .37596(7) .09501(3) .07374(5) .0114(2) Uani d P .409(4) . Ca
Y2 .17542(10) .60961(4) .16640(6) .0122(3) Uani d P .331(3) . Y
Ca2 .17542(10) .60961(4) .16640(6) .0122(3) Uani d P .668(4) . Ca
Y3 .0238(2) .2500 .16761(12) .0227(4) Uani d SP .156(6) . Y
Ca3 .0238(2) .2500 .16761(12) .0227(4) Uani d SP .844(6) . Ca
Si1 .3534(2) .06897(7) .37215(10) .0104(3) Uani d . 1 . Si
Si2 .0260(3) .2500 .57266(15) .0123(3) Uani d S 1 . Si
O1 .0365(5) .1114(2) .0395(3) .0155(6) Uani d . 1 . O
O2 .0425(5) .6608(2) .3579(3) .0170(6) Uani d . 1 . O
O3 .1879(4) .0374(2) .4822(3) .0130(6) Uani d . 1 . O
O4 .2566(5) .1462(2) .2820(3) .0160(6) Uani d . 1 . O
O5 .4173(5) .5062(2) .2690(3) .0150(6) Uani d . 1 . O
O6 .2746(7) .2500 .5746(5) .0195(9) Uani d S 1 . O
O7 .4129(7) .2500 .0739(4) .0150(8) Uani d S 1 . O

loop_
_atom_type_symbol
_atom_type_description
_atom_type_scat_dispersion_real
_atom_type_scat_dispersion_imag
_atom_type_scat_source
O O 0.0106 0.0060 'International Tables Vol C Tables 4.2.6.8 and 6.1.1.4'
Si Si 0.0817 0.0704 'International Tables Vol C Tables 4.2.6.8 and 6.1.1.4'
Ca Ca 0.2262 0.3064 'International Tables Vol C Tables 4.2.6.8 and 6.1.1.4'
Y Y -2.7962 3.5667 'International Tables Vol C Tables 4.2.6.8 and 6.1.1.4'

loop_
_geom_angle_atom_site_label_1
_geom_angle_atom_site_label_2
_geom_angle_atom_site_label_3
_geom_angle_site_symmetry_1
_geom_angle_site_symmetry_3
_geom_angle
_geom_angle_publ_flag
O5 Si1 O3 7_565 . 112.7(2) yes
O5 Si1 O1 7_565 6_656 116.9(2) yes
O3 Si1 O1 . 6_656 104.1(2) yes
O5 Si1 O4 7_565 . 106.4(2) yes
O3 Si1 O4 . . 110.0(2) yes
O1 Si1 O4 6_656 . 106.6(2) yes
O2 Si2 O2 5_566 3_546 118.6(2) yes
O2 Si2 O6 5_566 . 105.71(15) yes
O2 Si2 O6 3_546 . 105.71(15) yes
O2 Si2 O7 5_566 6_556 105.06(14) yes
O2 Si2 O7 3_546 6_556 105.06(14) yes
O6 Si2 O7 . 6_556 117.4(2) yes

loop_
_geom_bond_atom_site_label_1
_geom_bond_atom_site_label_2
_geom_bond_site_symmetry_2
_geom_bond_distance
_geom_bond_publ_flag
Ca1/Y1 O1 . 2.259(3) yes
Ca1/Y1 O3 6_656 2.298(3) yes
Ca1/Y1 O3 2_554 2.302(3) yes
Ca1/Y1 O4 . 2.369(3) yes
Ca1/Y1 O7 . 2.4338(8) yes
Ca1/Y1 O2 8_655 2.455(3) yes
Ca1/Y1 O5 7_565 2.531(3) yes
Ca1/Y1 O4 6_656 2.987(3) yes
Ca2/Y2 O2 . 2.254(3) yes
Ca2/Y2 O3 8_665 2.342(3) yes
Ca2/Y2 O6 2_564 2.402(2) yes
Ca2/Y2 O5 6_556 2.424(3) yes
Ca2/Y2 O5 . 2.484(3) yes
Ca2/Y2 O1 3 2.487(3) yes
Ca2/Y2 O2 6_656 2.540(4) yes
Ca3/Y3 O4 6_556 2.437(3) yes
Ca3/Y3 O4 4_455 2.437(3) yes
Ca3/Y3 O4 7_565 2.503(3) yes
Ca3/Y3 O4 . 2.503(3) yes
Ca3/Y3 O1 . 2.520(3) yes
Ca3/Y3 O1 7_565 2.520(3) yes
Ca3/Y3 O7 6_556 2.692(4) yes
Ca3/Y3 O7 . 2.711(5) yes
Ca3/Y3 O6 6_556 2.925(5) yes
Si1 O5 7_565 1.620(3) yes
Si1 O3 . 1.623(3) yes
Si1 O1 6_656 1.630(3) yes
Si1 O4 . 1.635(3) yes
Si2 O2 5_566 1.621(3) yes
Si2 O2 3_546 1.621(3) yes
Si2 O6 . 1.625(5) yes
Si2 O7 6_556 1.645(4) yes
